data_7705614
loop_
_publ_author_name
'Lee, Jeyeong'
'Lim, Sangwoo'
'Kim, Dongwon'
'Jung, Ok-Sang'
'Lee, Young-A'

_publ_section_title
;
 Flexibility and anion exchange of [(X)@Pd<sub>2</sub>L<sub>4</sub>] cages
 for recognition of size and charge of polyatomic anions.
;
_journal_issue 42
_journal_name_full 'Dalton transactions (Cambridge, England : 2003)'
_journal_page_first 15002
_journal_page_last 15008
_journal_paper_doi 10.1039/d0dt03005h
_journal_volume 49
_journal_year 2020
_chemical_formula_sum 'C128 H192 B8 F32 N16 Pd4 Si16'
_chemical_formula_weight 3524.48
_space_group_crystal_system orthorhombic
_space_group_IT_number 70
_space_group_name_Hall '-F 2uv 2vw'
_space_group_name_H-M_alt 'F d d d :2'
_atom_sites_solution_hydrogens geom
_audit_creation_method SHELXL-2018/3
_audit_update_record
;
2020-08-27 deposited with the CCDC.	2020-10-06 downloaded from the CCDC.
;
_cell_angle_alpha 90
_cell_angle_beta 90
_cell_angle_gamma 90
_cell_formula_units_Z 4
_cell_length_a 16.927(3)
_cell_length_b 20.121(4)
_cell_length_c 55.331(11)
_cell_measurement_reflns_used 52116
_cell_measurement_temperature 293(2)
_cell_measurement_theta_max 33.749
_cell_measurement_theta_min 0.458
_cell_volume 18845(6)
_computing_cell_refinement 'HKL3000sm (Otwinowski & Minor, 1997)'
_computing_data_collection 'PAL BL2D-SMDC Program (Shin et. al, 2016)'
_computing_data_reduction 'HKL3000sm (Otwinowski & Minor, 1997)'
_computing_structure_refinement SHELXL
_computing_structure_solution 'SHELXT 2018/2 (Sheldrick, 2018)'
_diffrn_ambient_temperature 293(2)
_diffrn_measured_fraction_theta_full 0.953
_diffrn_measured_fraction_theta_max 0.954
_diffrn_measurement_device_type 'Rayonix MX225HS CCD area detector'
_diffrn_measurement_method 'omega scan'
_diffrn_radiation_type synchrotron
_diffrn_radiation_wavelength 0.800
_diffrn_reflns_av_R_equivalents 0.1256
_diffrn_reflns_av_unetI/netI 0.0650
_diffrn_reflns_Laue_measured_fraction_full 0.953
_diffrn_reflns_Laue_measured_fraction_max 0.954
_diffrn_reflns_limit_h_max 20
_diffrn_reflns_limit_h_min -20
_diffrn_reflns_limit_k_max 24
_diffrn_reflns_limit_k_min -24
_diffrn_reflns_limit_l_max 66
_diffrn_reflns_limit_l_min -66
_diffrn_reflns_number 27032
_diffrn_reflns_point_group_measured_fraction_full 0.953
_diffrn_reflns_point_group_measured_fraction_max 0.954
_diffrn_reflns_theta_full 28.685
_diffrn_reflns_theta_max 29.000
_diffrn_reflns_theta_min 1.817
_diffrn_source 'PLSII 2D bending magnet'
_exptl_absorpt_coefficient_mu 0.750
_exptl_absorpt_correction_T_max 1.000
_exptl_absorpt_correction_T_min 0.803
_exptl_absorpt_correction_type empirical
_exptl_absorpt_process_details 'HKL3000sm Scalepack(Otwinowski et.al,2003)'
_exptl_crystal_colour colorless
_exptl_crystal_density_diffrn 1.242
_exptl_crystal_description plate
_exptl_crystal_F_000 7232
_refine_diff_density_max 1.249
_refine_diff_density_min -0.832
_refine_diff_density_rms 0.139
_refine_ls_extinction_coef 0.00030(4)
_refine_ls_extinction_expression Fc^*^=kFc[1+0.001xFc^2^\l^3^/sin(2\q)]^-1/4^
_refine_ls_extinction_method 'SHELXL-2018/3 (Sheldrick 2018)'
_refine_ls_goodness_of_fit_ref 1.157
_refine_ls_hydrogen_treatment constr
_refine_ls_matrix_type full
_refine_ls_number_parameters 295
_refine_ls_number_reflns 4193
_refine_ls_number_restraints 285
_refine_ls_restrained_S_all 1.190
_refine_ls_R_factor_all 0.1583
_refine_ls_R_factor_gt 0.1026
_refine_ls_shift/su_max 0.000
_refine_ls_shift/su_mean 0.000
_refine_ls_structure_factor_coef Fsqd
_refine_ls_weighting_details 'w=1/[\s^2^(Fo^2^)+(0.1000P)^2^+188.0000P] where P=(Fo^2^+2Fc^2^)/3'
_refine_ls_weighting_scheme calc
_refine_ls_wR_factor_gt 0.2550
_refine_ls_wR_factor_ref 0.2861
_reflns_Friedel_coverage 0.000
_reflns_number_gt 2152
_reflns_number_total 4193
_reflns_threshold_expression 'I > 2\s(I)'
_cod_data_source_file d0dt03005h2.cif
_cod_data_source_block PdBF4
_cod_depositor_comments 'Adding full bibliography for 7705614--7705618.cif.'
_cod_original_cell_volume 18845(7)
_cod_original_sg_symbol_H-M 'F d d d'
_cod_database_code 7705614
_shelx_shelxl_version_number 2018/3
_shelx_space_group_comment
;
The symmetry employed for this shelxl refinement is uniquely defined
by the following loop, which should always be used as a source of
symmetry information in preference to the above space-group names.
They are only intended as comments.
;

loop_
_space_group_symop_operation_xyz
'x, y, z'
'-x+3/4, -y+3/4, z'
'-x+3/4, y, -z+3/4'
'x, -y+3/4, -z+3/4'
'x, y+1/2, z+1/2'
'-x+3/4, -y+5/4, z+1/2'
'-x+3/4, y+1/2, -z+5/4'
'x, -y+5/4, -z+5/4'
'x+1/2, y, z+1/2'
'-x+5/4, -y+3/4, z+1/2'
'-x+5/4, y, -z+5/4'
'x+1/2, -y+3/4, -z+5/4'
'x+1/2, y+1/2, z'
'-x+5/4, -y+5/4, z'
'-x+5/4, y+1/2, -z+3/4'
'x+1/2, -y+5/4, -z+3/4'
'-x, -y, -z'
'x-3/4, y-3/4, -z'
'x-3/4, -y, z-3/4'
'-x, y-3/4, z-3/4'
'-x, -y+1/2, -z+1/2'
'x-3/4, y-1/4, -z+1/2'
'x-3/4, -y+1/2, z-1/4'
'-x, y-1/4, z-1/4'
'-x+1/2, -y, -z+1/2'
'x-1/4, y-3/4, -z+1/2'
'x-1/4, -y, z-1/4'
'-x+1/2, y-3/4, z-1/4'
'-x+1/2, -y+1/2, -z'
'x-1/4, y-1/4, -z'
'x-1/4, -y+1/2, z-3/4'
'-x+1/2, y-1/4, z-3/4'

loop_
_atom_site_label
_atom_site_type_symbol
_atom_site_fract_x
_atom_site_fract_y
_atom_site_fract_z
_atom_site_U_iso_or_equiv
_atom_site_adp_type
_atom_site_occupancy
_atom_site_site_symmetry_order
_atom_site_calc_flag
_atom_site_refinement_flags_posn
_atom_site_refinement_flags_adp
_atom_site_refinement_flags_occupancy
_atom_site_disorder_assembly
_atom_site_disorder_group
Pd1 Pd 0.875000 0.375000 0.45169(2) 0.0810(5) Uani 1 2 d S TU P . .
C1 C 0.7184(7) 0.3253(5) 0.4665(2) 0.100(2) Uani 1 1 d . U . . .
H1 H 0.746759 0.303081 0.478423 0.120 Uiso 1 1 calc R U . . .
N1 N 0.8872(5) 0.2748(4) 0.45146(14) 0.0889(19) Uani 1 1 d . U . . .
Si1 Si 0.57927(18) 0.43920(15) 0.40723(6) 0.1012(10) Uani 1 1 d . U . . .
Si2 Si 0.7970(2) 0.12674(18) 0.40879(7) 0.1187(11) Uani 1 1 d D U . . .
C2 C 0.6363(7) 0.3174(6) 0.4650(2) 0.110(3) Uani 1 1 d . U . . .
H2 H 0.610399 0.288944 0.475656 0.132 Uiso 1 1 calc R U . . .
N2 N 0.7562(5) 0.3644(4) 0.45084(13) 0.0862(19) Uani 1 1 d . U . . .
C6 C 0.4705(7) 0.4193(7) 0.4088(3) 0.143(4) Uani 1 1 d . U . . .
H6A H 0.443019 0.443172 0.396356 0.215 Uiso 1 1 calc R U . . .
H6B H 0.450198 0.432115 0.424316 0.215 Uiso 1 1 calc R U . . .
H6C H 0.462902 0.372410 0.406533 0.215 Uiso 1 1 calc R U . . .
C5 C 0.7125(6) 0.3939(4) 0.43351(17) 0.084(2) Uani 1 1 d . U . . .
H5 H 0.739570 0.418337 0.421876 0.100 Uiso 1 1 calc R U . . .
C4 C 0.6324(6) 0.3912(5) 0.43151(19) 0.091(2) Uani 1 1 d . U . . .
C3 C 0.5942(7) 0.3518(6) 0.4479(2) 0.102(2) Uani 1 1 d . U . . .
H3 H 0.539468 0.348316 0.447437 0.122 Uiso 1 1 calc R U . . .
C8 C 0.6157(7) 0.4130(5) 0.3772(2) 0.108(3) Uani 1 1 d . U . . .
H8A H 0.583186 0.433883 0.364905 0.129 Uiso 1 1 calc R U . . .
H8AB H 0.669159 0.429407 0.375171 0.129 Uiso 1 1 calc R U . . .
C7 C 0.5979(8) 0.5283(6) 0.4112(2) 0.133(4) Uani 1 1 d . U . . .
H7A H 0.653382 0.536924 0.409385 0.199 Uiso 1 1 calc R U . . .
H7B H 0.581186 0.541666 0.427048 0.199 Uiso 1 1 calc R U . . .
H7C H 0.568981 0.552851 0.399259 0.199 Uiso 1 1 calc R U . . .
C9 C 0.9311(7) 0.2422(5) 0.4680(2) 0.110(3) Uani 1 1 d . U . . .
H9 H 0.956298 0.265994 0.480170 0.132 Uiso 1 1 calc R U . . .
C10 C 0.9390(8) 0.1750(6) 0.4671(2) 0.126(3) Uani 1 1 d . U . . .
H10 H 0.972410 0.153556 0.477969 0.151 Uiso 1 1 calc R U . . .
C11 C 0.8986(8) 0.1390(6) 0.4505(2) 0.121(3) Uani 1 1 d . U . . .
H11 H 0.900779 0.092806 0.450837 0.145 Uiso 1 1 calc R U . . .
C12 C 0.8542(7) 0.1709(5) 0.4331(2) 0.101(2) Uani 1 1 d . U . . .
C13 C 0.8526(6) 0.2384(5) 0.43407(18) 0.088(2) Uani 1 1 d . U . . .
H13 H 0.825813 0.260843 0.421877 0.105 Uiso 1 1 calc R U . . .
C14 C 0.7687(8) 0.0437(6) 0.4187(3) 0.150(4) Uani 1 1 d . U . . .
H14A H 0.722172 0.029845 0.410219 0.224 Uiso 1 1 calc R U . . .
H14B H 0.758122 0.044380 0.435789 0.224 Uiso 1 1 calc R U . . .
H14C H 0.811004 0.013211 0.415478 0.224 Uiso 1 1 calc R U . . .
C15 C 0.7180(7) 0.1752(6) 0.4006(2) 0.144(4) Uani 1 1 d D U . . .
H15A H 0.678850 0.174032 0.413165 0.216 Uiso 1 1 calc R U . . .
H15B H 0.695526 0.158435 0.385879 0.216 Uiso 1 1 calc R U . . .
H15C H 0.735289 0.220104 0.398200 0.216 Uiso 1 1 calc R U . . .
C16 C 0.8745(7) 0.1076(8) 0.38832(9) 0.170(4) Uani 1 1 d D U . . .
H16A H 0.917368 0.136991 0.392927 0.204 Uiso 1 1 calc R U . . .
H16B H 0.891426 0.063292 0.392830 0.204 Uiso 1 1 calc R U . . .
B2 B 0.8675(19) 0.3870(9) 0.5209(4) 0.126(5) Uani 0.25 1 d D U P A 1
F2 F 0.8433(10) 0.3265(7) 0.5100(2) 0.144(5) Uani 0.5 1 d D U P A 1
F3 F 0.7932(18) 0.4173(12) 0.5165(4) 0.123(6) Uani 0.25 1 d D U P A 1
F4 F 0.865(2) 0.3564(12) 0.5439(3) 0.120(6) Uani 0.25 1 d D U P A 1
B1 B 0.875000 0.375000 0.3721(4) 0.205(8) Uani 0.5 2 d DS TU P B 2
F1 F 0.8207(11) 0.3206(9) 0.3717(3) 0.214(7) Uani 0.5 1 d D U P B 2
F10 F 0.9063(12) 0.3827(13) 0.3957(3) 0.212(7) Uani 0.5 1 d D U P B 2
F4A F 1.0865(16) 0.209(2) 0.5190(7) 0.412(14) Uani 0.5 1 d D U P . .
F3A F 1.188(2) 0.1413(13) 0.5058(8) 0.418(15) Uani 0.5 1 d D U P . .
F2A F 1.2172(18) 0.2420(17) 0.5240(7) 0.421(14) Uani 0.5 1 d D U P . .
F1A F 1.161(3) 0.2404(19) 0.4859(5) 0.436(15) Uani 0.5 1 d D U P . .
B1A B 1.1632(15) 0.2082(13) 0.5087(5) 0.419(14) Uani 0.5 1 d D U P . .

loop_
_atom_site_aniso_label
_atom_site_aniso_U_11
_atom_site_aniso_U_22
_atom_site_aniso_U_33
_atom_site_aniso_U_23
_atom_site_aniso_U_13
_atom_site_aniso_U_12
Pd1 0.0935(8) 0.0703(7) 0.0792(7) 0.000 0.000 0.0030(6)
C1 0.102(5) 0.087(5) 0.112(5) 0.029(4) 0.008(5) 0.005(5)
N1 0.095(5) 0.080(4) 0.092(4) 0.010(3) -0.010(4) 0.011(4)
Si1 0.091(2) 0.0807(19) 0.132(2) 0.0192(16) 0.0031(16) 0.0095(16)
Si2 0.132(3) 0.098(2) 0.126(2) -0.0218(19) 0.014(2) -0.016(2)
C2 0.102(5) 0.096(6) 0.130(6) 0.032(5) 0.018(5) -0.001(5)
N2 0.096(4) 0.077(4) 0.086(4) 0.015(3) 0.013(3) 0.007(4)
C6 0.088(5) 0.160(10) 0.181(10) 0.042(9) 0.010(6) 0.011(7)
C5 0.093(4) 0.064(4) 0.093(5) 0.011(4) 0.013(4) 0.006(4)
C4 0.088(4) 0.070(4) 0.114(4) 0.014(4) 0.015(4) 0.003(4)
C3 0.093(5) 0.089(5) 0.124(6) 0.025(4) 0.016(4) 0.000(5)
C8 0.100(6) 0.092(6) 0.131(5) 0.026(5) 0.001(5) 0.008(5)
C7 0.148(9) 0.085(6) 0.166(10) 0.019(6) -0.003(8) 0.015(6)
C9 0.135(6) 0.087(5) 0.109(5) 0.015(4) -0.027(5) 0.011(5)
C10 0.152(7) 0.090(5) 0.136(6) 0.020(5) -0.029(5) 0.023(6)
C11 0.145(7) 0.082(5) 0.136(6) 0.009(5) -0.014(5) 0.020(5)
C12 0.111(5) 0.077(4) 0.115(5) 0.003(4) 0.004(4) 0.004(4)
C13 0.094(5) 0.075(4) 0.093(5) 0.006(4) -0.001(4) 0.004(4)
C14 0.156(11) 0.082(6) 0.211(12) -0.025(7) 0.001(8) -0.009(6)
C15 0.153(8) 0.118(8) 0.162(10) 0.002(8) -0.043(7) -0.024(6)
C16 0.187(8) 0.165(8) 0.159(7) -0.022(6) 0.023(7) 0.005(7)
B2 0.190(12) 0.106(10) 0.081(7) 0.010(7) -0.018(9) 0.013(9)
F2 0.209(12) 0.115(9) 0.106(7) -0.001(6) -0.043(8) 0.021(9)
F3 0.188(13) 0.101(11) 0.079(9) 0.013(8) -0.017(10) 0.006(10)
F4 0.187(14) 0.105(13) 0.067(7) 0.011(7) -0.005(10) 0.019(12)
B1 0.164(15) 0.26(2) 0.188(16) 0.000 0.000 -0.053(13)
F1 0.163(14) 0.25(2) 0.226(17) 0.006(9) -0.013(8) -0.053(12)
F10 0.183(16) 0.28(2) 0.171(15) -0.013(9) -0.007(7) -0.041(15)
F4A 0.42(2) 0.41(2) 0.40(2) -0.06(2) -0.032(19) 0.04(2)
F3A 0.42(2) 0.42(2) 0.42(2) -0.029(17) -0.023(19) 0.049(19)
F2A 0.41(2) 0.40(2) 0.45(2) -0.03(2) -0.06(2) 0.07(2)
F1A 0.43(3) 0.44(2) 0.44(2) 0.004(19) -0.03(2) 0.04(2)
B1A 0.42(2) 0.415(19) 0.421(19) -0.022(15) -0.030(15) 0.042(16)

loop_
_atom_type_symbol
_atom_type_description
_atom_type_scat_dispersion_real
_atom_type_scat_dispersion_imag
_atom_type_scat_source
C C 0.0047 0.0022 'International Tables Vol C Tables 4.2.6.8 and 6.1.1.4'
H H 0.0000 0.0000 'International Tables Vol C Tables 4.2.6.8 and 6.1.1.4'
B B 0.0021 0.0010 'International Tables Vol C Tables 4.2.6.8 and 6.1.1.4'
N N 0.0089 0.0045 'International Tables Vol C Tables 4.2.6.8 and 6.1.1.4'
F F 0.0231 0.0138 'International Tables Vol C Tables 4.2.6.8 and 6.1.1.4'
Si Si 0.1026 0.0917 'International Tables Vol C Tables 4.2.6.8 and 6.1.1.4'
Pd Pd -0.7364 1.2670 'International Tables Vol C Tables 4.2.6.8 and 6.1.1.4'

loop_
_geom_angle_atom_site_label_1
_geom_angle_atom_site_label_2
_geom_angle_atom_site_label_3
_geom_angle
_geom_angle_site_symmetry_1
_geom_angle_site_symmetry_3
_geom_angle_publ_flag
N2 Pd1 N2 177.3(4) 2_655 . ?
N2 Pd1 N1 89.8(3) 2_655 2_655 ?
N2 Pd1 N1 90.2(3) . 2_655 ?
N2 Pd1 N1 90.2(3) 2_655 . ?
N2 Pd1 N1 89.8(3) . . ?
N1 Pd1 N1 179.3(4) 2_655 . ?
N2 C1 C2 120.4(10) . . ?
N2 C1 H1 119.8 . . ?
C2 C1 H1 119.8 . . ?
C13 N1 C9 117.5(10) . . ?
C13 N1 Pd1 120.1(6) . . ?
C9 N1 Pd1 122.4(7) . . ?
C7 Si1 C8 109.2(5) . . ?
C7 Si1 C4 109.5(6) . . ?
C8 Si1 C4 109.6(5) . . ?
C7 Si1 C6 111.7(6) . . ?
C8 Si1 C6 107.8(6) . . ?
C4 Si1 C6 108.9(5) . . ?
C15 Si2 C16 122.1(5) . . ?
C15 Si2 C14 113.3(7) . . ?
C16 Si2 C14 100.9(7) . . ?
C15 Si2 C12 108.8(6) . . ?
C16 Si2 C12 100.3(6) . . ?
C14 Si2 C12 110.6(6) . . ?
C3 C2 C1 119.8(10) . . ?
C3 C2 H2 120.1 . . ?
C1 C2 H2 120.1 . . ?
C1 N2 C5 117.3(9) . . ?
C1 N2 Pd1 121.6(7) . . ?
C5 N2 Pd1 121.0(6) . . ?
Si1 C6 H6A 109.5 . . ?
Si1 C6 H6B 109.5 . . ?
H6A C6 H6B 109.5 . . ?
Si1 C6 H6C 109.5 . . ?
H6A C6 H6C 109.5 . . ?
H6B C6 H6C 109.5 . . ?
N2 C5 C4 125.9(9) . . ?
N2 C5 H5 117.1 . . ?
C4 C5 H5 117.1 . . ?
C5 C4 C3 116.1(10) . . ?
C5 C4 Si1 120.8(7) . . ?
C3 C4 Si1 123.0(9) . . ?
C4 C3 C2 120.4(11) . . ?
C4 C3 H3 119.8 . . ?
C2 C3 H3 119.8 . . ?
C8 C8 Si1 115.0(9) 4 . ?
C8 C8 H8A 108.5 4 . ?
Si1 C8 H8A 108.5 . . ?
C8 C8 H8AB 108.5 4 . ?
Si1 C8 H8AB 108.5 . . ?
H8A C8 H8AB 107.5 . . ?
Si1 C7 H7A 109.5 . . ?
Si1 C7 H7B 109.5 . . ?
H7A C7 H7B 109.5 . . ?
Si1 C7 H7C 109.5 . . ?
H7A C7 H7C 109.5 . . ?
H7B C7 H7C 109.5 . . ?
N1 C9 C10 120.9(11) . . ?
N1 C9 H9 119.6 . . ?
C10 C9 H9 119.6 . . ?
C11 C10 C9 120.4(12) . . ?
C11 C10 H10 119.8 . . ?
C9 C10 H10 119.8 . . ?
C10 C11 C12 120.0(12) . . ?
C10 C11 H11 120.0 . . ?
C12 C11 H11 120.0 . . ?
C13 C12 C11 116.7(11) . . ?
C13 C12 Si2 119.3(9) . . ?
C11 C12 Si2 124.0(9) . . ?
N1 C13 C12 124.3(10) . . ?
N1 C13 H13 117.8 . . ?
C12 C13 H13 117.8 . . ?
Si2 C14 H14A 109.5 . . ?
Si2 C14 H14B 109.5 . . ?
H14A C14 H14B 109.5 . . ?
Si2 C14 H14C 109.5 . . ?
H14A C14 H14C 109.5 . . ?
H14B C14 H14C 109.5 . . ?
Si2 C15 H15A 109.5 . . ?
Si2 C15 H15B 109.5 . . ?
H15A C15 H15B 109.5 . . ?
Si2 C15 H15C 109.5 . . ?
H15A C15 H15C 109.5 . . ?
H15B C15 H15C 109.5 . . ?
C16 C16 Si2 130.3(11) 3_655 . ?
C16 C16 H16A 104.7 3_655 . ?
Si2 C16 H16A 104.7 . . ?
C16 C16 H16B 104.7 3_655 . ?
Si2 C16 H16B 104.7 . . ?
H16A C16 H16B 105.7 . . ?
B2 B2 F2 107(6) 2_655 2_655 ?
B2 B2 F4 89(3) 2_655 2_655 ?
F2 B2 F4 108(2) 2_655 2_655 ?
B2 B2 F4 68.1(17) 2_655 . ?
F2 B2 F4 139(3) 2_655 . ?
F4 B2 F4 35(2) 2_655 . ?
B2 B2 F2 51(4) 2_655 . ?
F2 B2 F2 119(2) 2_655 . ?
F4 B2 F2 124(2) 2_655 . ?
F4 B2 F2 90.2(14) . . ?
B2 B2 F3 142(6) 2_655 . ?
F2 B2 F3 98(2) 2_655 . ?
F4 B2 F3 109(3) 2_655 . ?
F4 B2 F3 109(3) . . ?
F2 B2 F3 92.2(19) . . ?
B2 B2 F3 27(5) 2_655 2_655 ?
F2 B2 F3 81(2) 2_655 2_655 ?
F4 B2 F3 90(2) 2_655 2_655 ?
F4 B2 F3 83(2) . 2_655 ?
F2 B2 F3 71.3(14) . 2_655 ?
F3 B2 F3 160.0(19) . 2_655 ?
B2 F2 B2 22(3) 2_655 . ?
B2 F3 B2 10.1(14) . 2_655 ?
F4 F4 B2 79.6(18) 2_655 2_655 ?
F4 F4 B2 65.9(13) 2_655 . ?
B2 F4 B2 23(2) 2_655 . ?
B1 B1 F10 150.6(12) 3_655 4 ?
F10 B1 F10 59(2) 3_655 4 ?
B1 B1 F10 22.9(7) 3_655 . ?
F10 B1 F10 165(2) 3_655 . ?
F10 B1 F10 130(2) 4 . ?
F10 B1 F10 45.8(14) 2_655 . ?
B1 B1 F1 90.9(9) 3_655 . ?
F10 B1 F1 77.8(17) 3_655 . ?
F10 B1 F1 100.6(16) 4 . ?
F10 B1 F1 72.0(13) 2_655 . ?
F10 B1 F1 109.7(10) . . ?
F1 B1 F1 178.2(18) 2_655 . ?
F10 F10 B1 67.1(7) 2_655 . ?
B1 F10 B1 6.5(10) 3_655 . ?
F2A B1A F4A 110.2(9) . . ?
F2A B1A F1A 109.0(9) . . ?
F4A B1A F1A 109.3(9) . . ?
F2A B1A F3A 109.4(9) . . ?
F4A B1A F3A 109.1(9) . . ?
F1A B1A F3A 109.8(9) . . ?

loop_
_geom_bond_atom_site_label_1
_geom_bond_atom_site_label_2
_geom_bond_distance
_geom_bond_site_symmetry_2
_geom_bond_publ_flag
Pd1 N2 2.022(9) 2_655 ?
Pd1 N2 2.022(9) . ?
Pd1 N1 2.028(8) 2_655 ?
Pd1 N1 2.028(8) . ?
C1 N2 1.334(11) . ?
C1 C2 1.401(14) . ?
C1 H1 0.9300 . ?
N1 C13 1.344(12) . ?
N1 C9 1.349(12) . ?
Si1 C7 1.833(12) . ?
Si1 C8 1.849(12) . ?
Si1 C4 1.883(11) . ?
Si1 C6 1.886(12) . ?
Si2 C15 1.716(11) . ?
Si2 C16 1.775(7) . ?
Si2 C14 1.823(13) . ?
Si2 C12 1.881(12) . ?
C2 C3 1.374(14) . ?
C2 H2 0.9300 . ?
N2 C5 1.349(11) . ?
C6 H6A 0.9600 . ?
C6 H6B 0.9600 . ?
C6 H6C 0.9600 . ?
C5 C4 1.363(13) . ?
C5 H5 0.9300 . ?
C4 C3 1.366(13) . ?
C3 H3 0.9300 . ?
C8 C8 1.55(2) 4 ?
C8 H8A 0.9700 . ?
C8 H8AB 0.9700 . ?
C7 H7A 0.9600 . ?
C7 H7B 0.9600 . ?
C7 H7C 0.9600 . ?
C9 C10 1.360(14) . ?
C9 H9 0.9300 . ?
C10 C11 1.355(16) . ?
C10 H10 0.9300 . ?
C11 C12 1.380(15) . ?
C11 H11 0.9300 . ?
C12 C13 1.358(13) . ?
C13 H13 0.9300 . ?
C14 H14A 0.9600 . ?
C14 H14B 0.9600 . ?
C14 H14C 0.9600 . ?
C15 H15A 0.9600 . ?
C15 H15B 0.9600 . ?
C15 H15C 0.9600 . ?
C16 C16 1.474(10) 3_655 ?
C16 H16A 0.9700 . ?
C16 H16B 0.9700 . ?
B2 B2 0.54(5) 2_655 ?
B2 F2 1.16(3) 2_655 ?
B2 F4 1.313(18) 2_655 ?
B2 F4 1.415(10) . ?
B2 F2 1.418(10) . ?
B2 F3 1.420(10) . ?
B2 F3 1.88(6) 2_655 ?
F4 F4 0.82(5) 2_655 ?
B1 B1 0.33(4) 3_655 ?
B1 F10 1.13(3) 3_655 ?
B1 F10 1.13(3) 4 ?
B1 F10 1.418(10) 2_655 ?
B1 F10 1.418(10) . ?
B1 F1 1.429(9) 2_655 ?
B1 F1 1.429(9) . ?
B1 F1 1.470(12) 4 ?
B1 F1 1.470(12) 3_655 ?
F1 F10 1.62(3) 3_655 ?
F1 F10 1.67(3) 2_655 ?
F10 F10 1.10(3) 2_655 ?
F4A B1A 1.418(9) . ?
F3A B1A 1.421(9) . ?
F2A B1A 1.417(9) . ?
F1A B1A 1.418(9) . ?
